data_7709417
loop_
_publ_author_name
'Ang, Pau Lin'
'Nguyen, Van Ha'
'Yip, John H. K.'

_publ_section_title
;
 Hetero- and homoleptic binuclear gold(I)-thiolate and -halide complexes -
 ligand exchange kinetics and supramolecular structures.
;
_journal_issue 8
_journal_name_full 'Dalton transactions (Cambridge, England : 2003)'
_journal_page_first 3081
_journal_page_last 3095
_journal_paper_doi 10.1039/d1dt04245a
_journal_volume 51
_journal_year 2022
_chemical_formula_sum 'C54 H38 Au2 O1.45 P2 S2'
_chemical_formula_weight 1230.03
_space_group_crystal_system triclinic
_space_group_IT_number 2
_space_group_name_Hall '-P 1'
_space_group_name_H-M_alt 'P -1'
_atom_sites_solution_hydrogens geom
_atom_sites_solution_primary 'Dual Space'
_audit_creation_method SHELXL-2014/6
_audit_update_record
;
2021-08-31 deposited with the CCDC.	2022-01-20 downloaded from the CCDC.
;
_cell_angle_alpha 84.413(2)
_cell_angle_beta 79.487(2)
_cell_angle_gamma 68.8220(10)
_cell_formula_units_Z 2
_cell_length_a 9.1855(4)
_cell_length_b 12.3223(6)
_cell_length_c 22.3693(9)
_cell_measurement_reflns_used 4756
_cell_measurement_temperature 100(2)
_cell_measurement_theta_max 30.570
_cell_measurement_theta_min 2.408
_cell_volume 2319.91(18)
_computing_cell_refinement 'SHELXTL, Acta Cryst., Sect. A 2008, 64, 112-122.'
_computing_data_collection 'APEX v2013.2.0'
_computing_data_reduction 'Saint, APEX v2013.2.0.'
_computing_molecular_graphics Ortep3
_computing_publication_material 'APEX v2013.2.0.'
_computing_structure_refinement 'SHELXL-2014/6 (Sheldrick, 2014)'
_computing_structure_solution 'Sir 2014'
_diffrn_ambient_temperature 100(2)
_diffrn_measured_fraction_theta_full 0.897
_diffrn_measured_fraction_theta_max 0.993
_diffrn_measurement_device_type 'Bruker AXS D8 Venture '
_diffrn_measurement_method 'profile data from \q/2\q scans'
_diffrn_radiation_type MoK\a
_diffrn_radiation_wavelength 0.71073
_diffrn_reflns_av_R_equivalents 0.0494
_diffrn_reflns_av_unetI/netI 0.0316
_diffrn_reflns_Laue_measured_fraction_max 0.993
_diffrn_reflns_limit_h_max 10
_diffrn_reflns_limit_h_min -10
_diffrn_reflns_limit_k_max 14
_diffrn_reflns_limit_k_min -14
_diffrn_reflns_limit_l_max 25
_diffrn_reflns_limit_l_min -25
_diffrn_reflns_number 43209
_diffrn_reflns_point_group_measured_fraction_max 0.993
_diffrn_reflns_theta_full 25.242
_diffrn_reflns_theta_max 24.301
_diffrn_reflns_theta_min 2.408
_diffrn_source 'Mircofocus Sealed Tube'
_exptl_absorpt_coefficient_mu 6.515
_exptl_absorpt_correction_T_max 0.574
_exptl_absorpt_correction_T_min 0.368
_exptl_absorpt_correction_type multi-scan
_exptl_absorpt_process_details 'Sadabs, (Sheldrick 2012)'
_exptl_crystal_colour 'orange yellow'
_exptl_crystal_density_diffrn 1.761
_exptl_crystal_description 'prism frag'
_exptl_crystal_F_000 1187
_exptl_crystal_size_max 0.145
_exptl_crystal_size_mid 0.123
_exptl_crystal_size_min 0.096
_refine_diff_density_max 0.927
_refine_diff_density_min -0.559
_refine_diff_density_rms 0.109
_refine_ls_extinction_method none
_refine_ls_goodness_of_fit_ref 1.030
_refine_ls_hydrogen_treatment constr
_refine_ls_matrix_type full
_refine_ls_number_parameters 608
_refine_ls_number_reflns 7512
_refine_ls_number_restraints 65
_refine_ls_restrained_S_all 1.032
_refine_ls_R_factor_all 0.0335
_refine_ls_R_factor_gt 0.0229
_refine_ls_shift/su_max 0.001
_refine_ls_shift/su_mean 0.000
_refine_ls_structure_factor_coef Fsqd
_refine_ls_weighting_details 'w=1/[\s^2^(Fo^2^)+(0.0164P)^2^+4.7449P] where P=(Fo^2^+2Fc^2^)/3'
_refine_ls_weighting_scheme calc
_refine_ls_wR_factor_gt 0.0447
_refine_ls_wR_factor_ref 0.0474
_reflns_Friedel_coverage 0.000
_reflns_number_gt 6330
_reflns_number_total 7512
_reflns_threshold_expression 'I > 2\s(I)'
_cod_data_source_file d1dt04245a2.cif
_cod_data_source_block Au2(SPh)2
_cod_depositor_comments
;
The following automatic conversions were performed:

data item '_exptl_absorpt_correction_type' value 'Multi-scan' was
changed to 'multi-scan' in accordance with the
/home/data/users/saulius/crontab/automatic-downloads/rss-feeds/RSC/lib/dictionaries/cif_core.dic
dictionary named 'cif_core.dic' version 2.4.2 last updated on
2011-04-26.

Automatic conversion script
Id: cif_fix_values 7556 2019-12-06 15:28:31Z antanas 

 Adding full bibliography for 7709417--7709420.cif.
;
_cod_database_code 7709417
_shelx_space_group_comment
;
The symmetry employed for this shelxl refinement is uniquely defined
by the following loop, which should always be used as a source of
symmetry information in preference to the above space-group names.
They are only intended as comments.
;
_shelx_estimated_absorpt_t_min 0.452
_shelx_estimated_absorpt_t_max 0.574
_shelxl_version_number 2014/6

loop_
_space_group_symop_operation_xyz
'x, y, z'
'-x, -y, -z'

loop_
_atom_site_label
_atom_site_type_symbol
_atom_site_fract_x
_atom_site_fract_y
_atom_site_fract_z
_atom_site_U_iso_or_equiv
_atom_site_adp_type
_atom_site_occupancy
_atom_site_site_symmetry_order
_atom_site_calc_flag
_atom_site_refinement_flags_posn
_atom_site_refinement_flags_adp
_atom_site_refinement_flags_occupancy
_atom_site_disorder_assembly
_atom_site_disorder_group
Au1 Au 0.34655(2) 0.97530(2) 0.90411(2) 0.01216(5) Uani 1 1 d . . . . .
Au2 Au 0.67363(2) 1.37671(2) 0.66973(2) 0.01447(5) Uani 1 1 d . . . . .
S1 S 0.55278(13) 0.80736(9) 0.92150(5) 0.0158(2) Uani 1 1 d . . . . .
S2 S 0.94423(14) 1.30720(10) 0.65507(6) 0.0220(3) Uani 1 1 d . . . . .
P1 P 0.13481(13) 1.12598(9) 0.87766(5) 0.0108(2) Uani 1 1 d . . . . .
P2 P 0.40590(13) 1.46276(9) 0.68601(5) 0.0113(2) Uani 1 1 d . . . . .
C1 C 0.1802(5) 1.2232(3) 0.81459(18) 0.0104(9) Uani 1 1 d . . . . .
C2 C 0.0910(5) 1.3437(3) 0.81168(18) 0.0121(9) Uani 1 1 d . . . . .
C3 C -0.0642(5) 1.3936(4) 0.84649(19) 0.0172(10) Uani 1 1 d . . . . .
H3 H -0.1090 1.3442 0.8725 0.021 Uiso 1 1 calc R U . . .
C4 C -0.1479(5) 1.5087(4) 0.8433(2) 0.0218(11) Uani 1 1 d . . . . .
H4 H -0.2498 1.5392 0.8670 0.026 Uiso 1 1 calc R U . . .
C5 C -0.0847(6) 1.5835(4) 0.8049(2) 0.0245(11) Uani 1 1 d . . . . .
H5 H -0.1423 1.6649 0.8041 0.029 Uiso 1 1 calc R U . . .
C6 C 0.0577(5) 1.5404(4) 0.7691(2) 0.0199(11) Uani 1 1 d . . . . .
H6 H 0.0959 1.5925 0.7424 0.024 Uiso 1 1 calc R U . . .
C7 C 0.1525(5) 1.4199(3) 0.76986(19) 0.0120(9) Uani 1 1 d . . . . .
C8 C 0.2973(5) 1.3727(4) 0.73057(18) 0.0112(9) Uani 1 1 d . . . . .
C9 C 0.3665(5) 1.2507(3) 0.72464(19) 0.0112(9) Uani 1 1 d . . . . .
C10 C 0.4883(5) 1.1966(4) 0.6758(2) 0.0157(10) Uani 1 1 d . . . . .
H10 H 0.5263 1.2447 0.6461 0.019 Uiso 1 1 calc R U . . .
C11 C 0.5517(5) 1.0795(4) 0.6702(2) 0.0176(10) Uani 1 1 d . . . . .
H11 H 0.6322 1.0471 0.6369 0.021 Uiso 1 1 calc R U . . .
C12 C 0.4985(5) 1.0062(4) 0.7133(2) 0.0165(10) Uani 1 1 d . . . . .
H12 H 0.5447 0.9241 0.7099 0.020 Uiso 1 1 calc R U . . .
C13 C 0.3811(5) 1.0526(4) 0.76002(19) 0.0140(10) Uani 1 1 d . . . . .
H13 H 0.3451 1.0015 0.7883 0.017 Uiso 1 1 calc R U . . .
C14 C 0.3090(5) 1.1753(3) 0.76853(18) 0.0101(9) Uani 1 1 d . . . . .
C15 C 0.5193(5) 0.7699(4) 1.0000(2) 0.0147(10) Uani 1 1 d . . . . .
C16 C 0.5559(5) 0.6527(4) 1.0181(2) 0.0184(10) Uani 1 1 d . . . . .
H16 H 0.5925 0.5950 0.9882 0.022 Uiso 1 1 calc R U . . .
C17 C 0.5391(6) 0.6198(4) 1.0790(2) 0.0245(11) Uani 1 1 d . . . . .
H17 H 0.5624 0.5398 1.0906 0.029 Uiso 1 1 calc R U . . .
C18 C 0.4887(6) 0.7024(4) 1.1235(2) 0.0268(12) Uani 1 1 d . . . . .
H18 H 0.4806 0.6794 1.1654 0.032 Uiso 1 1 calc R U . . .
C19 C 0.4506(5) 0.8186(4) 1.1057(2) 0.0202(11) Uani 1 1 d . . . . .
H19 H 0.4141 0.8759 1.1358 0.024 Uiso 1 1 calc R U . . .
C20 C 0.4645(5) 0.8527(4) 1.0451(2) 0.0168(10) Uani 1 1 d . . . . .
H20 H 0.4367 0.9332 1.0338 0.020 Uiso 1 1 calc R U . . .
C21 C 0.0002(5) 1.0694(3) 0.85115(19) 0.0129(9) Uani 1 1 d . . . . .
C22 C -0.0329(5) 0.9760(4) 0.8841(2) 0.0160(10) Uani 1 1 d . . . . .
H22 H 0.0045 0.9497 0.9217 0.019 Uiso 1 1 calc R U . . .
C23 C -0.1200(5) 0.9218(4) 0.8620(2) 0.0234(11) Uani 1 1 d . . . . .
H23 H -0.1447 0.8598 0.8848 0.028 Uiso 1 1 calc R U . . .
C24 C -0.1705(5) 0.9586(4) 0.8066(2) 0.0220(11) Uani 1 1 d . . . . .
H24 H -0.2275 0.9201 0.7908 0.026 Uiso 1 1 calc R U . . .
C25 C -0.1390(5) 1.0511(4) 0.7737(2) 0.0199(11) Uani 1 1 d . . . . .
H25 H -0.1758 1.0766 0.7359 0.024 Uiso 1 1 calc R U . . .
C26 C -0.0537(5) 1.1063(4) 0.7960(2) 0.0179(10) Uani 1 1 d . . . . .
H26 H -0.0320 1.1696 0.7735 0.021 Uiso 1 1 calc R U . . .
C27 C 0.0340(5) 1.2130(3) 0.94440(18) 0.0107(9) Uani 1 1 d . . . . .
C28 C -0.1135(5) 1.2164(4) 0.97529(19) 0.0144(10) Uani 1 1 d . . . . .
H28 H -0.1694 1.1756 0.9607 0.017 Uiso 1 1 calc R U . . .
C29 C -0.1780(5) 1.2802(4) 1.0277(2) 0.0191(10) Uani 1 1 d . . . . .
H29 H -0.2782 1.2823 1.0491 0.023 Uiso 1 1 calc R U . . .
C30 C -0.0979(5) 1.3405(4) 1.0489(2) 0.0182(10) Uani 1 1 d . . . . .
H30 H -0.1433 1.3838 1.0847 0.022 Uiso 1 1 calc R U . . .
C31 C 0.0481(5) 1.3379(4) 1.0181(2) 0.0177(10) Uani 1 1 d . . . . .
H31 H 0.1022 1.3804 1.0324 0.021 Uiso 1 1 calc R U . . .
C32 C 0.1152(5) 1.2734(4) 0.96649(19) 0.0146(10) Uani 1 1 d . . . . .
H32 H 0.2168 1.2700 0.9459 0.017 Uiso 1 1 calc R U . . .
C33 C 1.0064(5) 1.1650(4) 0.6268(2) 0.0196(11) Uani 1 1 d . . . . .
C34 C 1.1565(6) 1.0892(4) 0.6349(2) 0.0286(12) Uani 1 1 d . . . . .
H34 H 1.2201 1.1146 0.6552 0.034 Uiso 1 1 calc R U . . .
C35 C 1.2146(6) 0.9770(5) 0.6136(2) 0.0352(14) Uani 1 1 d . . . . .
H35 H 1.3184 0.9269 0.6185 0.042 Uiso 1 1 calc R U . . .
C36 C 1.1219(7) 0.9379(4) 0.5853(2) 0.0363(14) Uani 1 1 d . . . . .
H36 H 1.1603 0.8607 0.5714 0.044 Uiso 1 1 calc R U . . .
C37 C 0.9725(6) 1.0129(4) 0.5775(2) 0.0308(13) Uani 1 1 d . . . . .
H37 H 0.9079 0.9863 0.5584 0.037 Uiso 1 1 calc R U . . .
C38 C 0.9156(6) 1.1255(4) 0.5969(2) 0.0221(11) Uani 1 1 d . . . . .
H38 H 0.8139 1.1765 0.5898 0.027 Uiso 1 1 calc R U . . .
C39 C 0.3191(5) 1.5114(3) 0.61693(19) 0.0142(10) Uani 1 1 d . . . . .
C40 C 0.2018(6) 1.4749(4) 0.6054(2) 0.0268(12) Uani 1 1 d . . . . .
H40 H 0.1617 1.4273 0.6347 0.032 Uiso 1 1 calc R U . . .
C41 C 0.1429(7) 1.5079(5) 0.5514(2) 0.0384(15) Uani 1 1 d . . . . .
H41 H 0.0632 1.4817 0.5432 0.046 Uiso 1 1 calc R U . . .
C42 C 0.1986(6) 1.5785(4) 0.5091(2) 0.0294(12) Uani 1 1 d . . . . .
H42 H 0.1559 1.6022 0.4723 0.035 Uiso 1 1 calc R U . . .
C43 C 0.3161(6) 1.6144(4) 0.5201(2) 0.0258(12) Uani 1 1 d . . . . .
H43 H 0.3552 1.6625 0.4908 0.031 Uiso 1 1 calc R U . . .
C44 C 0.3777(5) 1.5806(4) 0.5739(2) 0.0197(10) Uani 1 1 d . . . . .
H44 H 0.4598 1.6048 0.5813 0.024 Uiso 1 1 calc R U . . .
C45 C 0.3676(5) 1.5914(3) 0.72862(19) 0.0124(9) Uani 1 1 d . . . . .
C46 C 0.2742(5) 1.7031(4) 0.7125(2) 0.0178(10) Uani 1 1 d . . . . .
H46 H 0.2276 1.7164 0.6767 0.021 Uiso 1 1 calc R U . . .
C47 C 0.2488(6) 1.7953(4) 0.7485(2) 0.0216(11) Uani 1 1 d . . . . .
H47 H 0.1850 1.8719 0.7374 0.026 Uiso 1 1 calc R U . . .
C48 C 0.3160(6) 1.7761(4) 0.8005(2) 0.0199(11) Uani 1 1 d . . . . .
H48 H 0.2945 1.8390 0.8261 0.024 Uiso 1 1 calc R U . . .
C49 C 0.4139(6) 1.6667(4) 0.8159(2) 0.0201(11) Uani 1 1 d . . . . .
H49 H 0.4627 1.6549 0.8511 0.024 Uiso 1 1 calc R U . . .
C50 C 0.4411(5) 1.5739(4) 0.77990(19) 0.0153(10) Uani 1 1 d . . . . .
H50 H 0.5097 1.4984 0.7901 0.018 Uiso 1 1 calc R U . . .
O1S O 0.6515(10) 0.7533(8) 0.5738(4) 0.066(2) Uani 0.55 1 d D U P A 1
C1S C 0.7574(10) 0.6765(7) 0.6631(3) 0.0142(18) Uani 0.55 1 d D U P A 1
H1S1 H 0.6458 0.6877 0.6778 0.021 Uiso 0.55 1 calc R U P A 1
H1S2 H 0.8026 0.6971 0.6948 0.021 Uiso 0.55 1 calc R U P A 1
H1S3 H 0.8152 0.5948 0.6530 0.021 Uiso 0.55 1 calc R U P A 1
C2S C 0.7700(14) 0.7515(14) 0.6083(5) 0.066(4) Uani 0.55 1 d D U P A 1
H2S1 H 0.7523 0.8313 0.6199 0.080 Uiso 0.55 1 calc R U P A 1
H2S2 H 0.8766 0.7202 0.5838 0.080 Uiso 0.55 1 calc R U P A 1
C3S C 0.6581(16) 0.8459(11) 0.5228(5) 0.047(3) Uani 0.55 1 d D U P A 1
H3S1 H 0.7652 0.8306 0.4991 0.056 Uiso 0.55 1 calc R U P A 1
H3S2 H 0.6132 0.9265 0.5374 0.056 Uiso 0.55 1 calc R U P A 1
C4S C 0.539(2) 0.8130(15) 0.4866(8) 0.067(5) Uani 0.55 1 d . U P A 1
H4S1 H 0.5892 0.7324 0.4735 0.100 Uiso 0.55 1 calc R U P A 1
H4S2 H 0.5174 0.8656 0.4509 0.100 Uiso 0.55 1 calc R U P A 1
H4S3 H 0.4393 0.8213 0.5139 0.100 Uiso 0.55 1 calc R U P A 1
O1T O 0.6615(10) 0.8255(7) 0.5891(3) 0.040(2) Uani 0.45 1 d D U P B 2
C1T C 0.6622(18) 0.6816(11) 0.6637(5) 0.046(4) Uani 0.45 1 d D U P B 2
H1T1 H 0.6970 0.7088 0.6964 0.069 Uiso 0.45 1 calc R U P B 2
H1T2 H 0.6841 0.5976 0.6693 0.069 Uiso 0.45 1 calc R U P B 2
H1T3 H 0.5484 0.7224 0.6646 0.069 Uiso 0.45 1 calc R U P B 2
C2T C 0.748(2) 0.7056(12) 0.6044(6) 0.080(6) Uani 0.45 1 d D U P B 2
H2T1 H 0.8586 0.6949 0.6077 0.096 Uiso 0.45 1 calc R U P B 2
H2T2 H 0.7494 0.6533 0.5732 0.096 Uiso 0.45 1 calc R U P B 2
C4T C 0.5985(19) 0.8090(15) 0.4887(9) 0.045(4) Uani 0.45 1 d . U P B 2
H4T1 H 0.4918 0.8622 0.5036 0.067 Uiso 0.45 1 calc R U P B 2
H4T2 H 0.6045 0.7284 0.4987 0.067 Uiso 0.45 1 calc R U P B 2
H4T3 H 0.6224 0.8199 0.4445 0.067 Uiso 0.45 1 calc R U P B 2
C3T C 0.725(3) 0.8362(18) 0.5207(6) 0.087(7) Uani 0.45 1 d D U P B 2
H3T1 H 0.8331 0.7786 0.5098 0.105 Uiso 0.45 1 calc R U P B 2
H3T2 H 0.7271 0.9154 0.5092 0.105 Uiso 0.45 1 calc R U P B 2
O1W O 0.8957(14) 0.7633(10) 0.6481(7) 0.099(5) Uani 0.45 1 d . . P C 2

loop_
_atom_site_aniso_label
_atom_site_aniso_U_11
_atom_site_aniso_U_22
_atom_site_aniso_U_33
_atom_site_aniso_U_23
_atom_site_aniso_U_13
_atom_site_aniso_U_12
Au1 0.01167(10) 0.01148(9) 0.01367(10) 0.00130(7) -0.00445(7) -0.00372(7)
Au2 0.01487(10) 0.01290(10) 0.01624(10) -0.00052(7) -0.00175(8) -0.00595(8)
S1 0.0133(6) 0.0145(6) 0.0169(6) 0.0016(5) -0.0034(5) -0.0017(5)
S2 0.0153(6) 0.0238(6) 0.0291(7) -0.0024(5) -0.0038(5) -0.0090(5)
P1 0.0103(6) 0.0103(6) 0.0118(6) 0.0006(4) -0.0024(5) -0.0035(5)
P2 0.0143(6) 0.0082(5) 0.0112(6) -0.0002(4) -0.0023(5) -0.0035(5)
C1 0.010(2) 0.013(2) 0.011(2) -0.0009(18) -0.0033(18) -0.0067(18)
C2 0.016(2) 0.012(2) 0.009(2) 0.0021(18) -0.0062(19) -0.0050(19)
C3 0.013(2) 0.020(3) 0.013(2) 0.0056(19) -0.0016(19) -0.001(2)
C4 0.015(3) 0.024(3) 0.020(3) -0.002(2) 0.004(2) -0.002(2)
C5 0.019(3) 0.011(2) 0.037(3) -0.002(2) -0.004(2) 0.001(2)
C6 0.019(3) 0.011(2) 0.027(3) 0.003(2) -0.002(2) -0.005(2)
C7 0.013(2) 0.009(2) 0.013(2) -0.0027(18) -0.0053(19) -0.0013(18)
C8 0.012(2) 0.014(2) 0.008(2) -0.0007(18) -0.0058(18) -0.0032(19)
C9 0.011(2) 0.011(2) 0.014(2) 0.0016(18) -0.0074(19) -0.0048(18)
C10 0.019(3) 0.017(2) 0.015(2) -0.0012(19) 0.001(2) -0.012(2)
C11 0.019(3) 0.015(2) 0.018(3) -0.0086(19) 0.006(2) -0.007(2)
C12 0.016(2) 0.008(2) 0.023(3) -0.0062(19) -0.002(2) -0.0011(19)
C13 0.017(2) 0.012(2) 0.015(2) 0.0034(18) -0.008(2) -0.0054(19)
C14 0.009(2) 0.013(2) 0.009(2) -0.0003(17) -0.0045(18) -0.0040(18)
C15 0.009(2) 0.015(2) 0.022(3) 0.0031(19) -0.0065(19) -0.0059(19)
C16 0.013(2) 0.017(2) 0.024(3) -0.004(2) -0.002(2) -0.002(2)
C17 0.023(3) 0.018(3) 0.028(3) 0.006(2) -0.001(2) -0.005(2)
C18 0.023(3) 0.029(3) 0.021(3) 0.004(2) 0.003(2) -0.004(2)
C19 0.016(3) 0.025(3) 0.020(3) -0.003(2) -0.001(2) -0.009(2)
C20 0.012(2) 0.014(2) 0.024(3) -0.002(2) -0.003(2) -0.0032(19)
C21 0.011(2) 0.011(2) 0.016(2) -0.0054(18) -0.0019(19) -0.0029(18)
C22 0.010(2) 0.016(2) 0.019(3) 0.0016(19) -0.004(2) -0.0005(19)
C23 0.019(3) 0.010(2) 0.041(3) 0.001(2) -0.007(2) -0.004(2)
C24 0.013(2) 0.021(3) 0.035(3) -0.008(2) -0.008(2) -0.005(2)
C25 0.015(3) 0.026(3) 0.017(3) -0.003(2) -0.004(2) -0.004(2)
C26 0.014(2) 0.018(2) 0.022(3) 0.001(2) -0.003(2) -0.006(2)
C27 0.014(2) 0.006(2) 0.011(2) 0.0021(17) -0.0072(19) -0.0002(18)
C28 0.012(2) 0.017(2) 0.014(2) 0.0009(19) -0.0023(19) -0.0060(19)
C29 0.014(2) 0.025(3) 0.019(3) 0.000(2) 0.000(2) -0.008(2)
C30 0.015(3) 0.021(3) 0.014(2) -0.004(2) 0.000(2) -0.001(2)
C31 0.016(3) 0.019(2) 0.020(3) -0.004(2) -0.006(2) -0.006(2)
C32 0.009(2) 0.018(2) 0.018(2) 0.0010(19) -0.0035(19) -0.0062(19)
C33 0.019(3) 0.026(3) 0.010(2) 0.001(2) 0.001(2) -0.006(2)
C34 0.025(3) 0.039(3) 0.017(3) -0.002(2) -0.004(2) -0.005(2)
C35 0.030(3) 0.033(3) 0.027(3) 0.003(2) -0.004(3) 0.005(3)
C36 0.047(4) 0.020(3) 0.032(3) -0.007(2) 0.000(3) -0.003(3)
C37 0.030(3) 0.033(3) 0.031(3) -0.008(2) 0.000(2) -0.013(3)
C38 0.017(3) 0.022(3) 0.023(3) -0.006(2) 0.002(2) -0.003(2)
C39 0.016(2) 0.010(2) 0.011(2) -0.0032(18) -0.0008(19) 0.0007(19)
C40 0.043(3) 0.030(3) 0.020(3) 0.009(2) -0.014(2) -0.026(3)
C41 0.055(4) 0.046(3) 0.032(3) 0.011(3) -0.027(3) -0.032(3)
C42 0.039(3) 0.037(3) 0.012(3) 0.002(2) -0.010(2) -0.011(3)
C43 0.031(3) 0.027(3) 0.015(3) 0.004(2) 0.000(2) -0.008(2)
C44 0.020(3) 0.020(2) 0.018(3) 0.000(2) -0.002(2) -0.006(2)
C45 0.017(2) 0.009(2) 0.011(2) 0.0005(18) 0.0024(19) -0.0074(19)
C46 0.018(3) 0.018(2) 0.019(3) -0.001(2) -0.002(2) -0.008(2)
C47 0.025(3) 0.006(2) 0.030(3) 0.003(2) 0.000(2) -0.004(2)
C48 0.030(3) 0.014(2) 0.018(3) -0.005(2) 0.002(2) -0.012(2)
C49 0.029(3) 0.025(3) 0.010(2) -0.002(2) -0.003(2) -0.014(2)
C50 0.020(3) 0.010(2) 0.015(2) 0.0019(18) -0.002(2) -0.0055(19)
O1S 0.067(3) 0.066(3) 0.068(3) -0.0015(19) -0.0121(19) -0.026(2)
C1S 0.010(3) 0.015(3) 0.019(3) 0.006(3) -0.008(3) -0.005(3)
C2S 0.065(5) 0.067(4) 0.067(5) -0.001(2) -0.011(2) -0.023(2)
C3S 0.045(4) 0.050(4) 0.043(4) 0.0039(19) -0.007(2) -0.016(2)
C4S 0.071(6) 0.069(6) 0.055(6) -0.006(4) -0.015(4) -0.016(4)
O1T 0.041(3) 0.038(3) 0.038(3) -0.0013(18) -0.0070(19) -0.0104(19)
C1T 0.057(5) 0.034(5) 0.047(5) 0.003(3) 0.005(4) -0.022(4)
C2T 0.079(6) 0.080(6) 0.081(6) -0.003(2) -0.013(2) -0.028(3)
C4T 0.042(6) 0.049(5) 0.045(6) -0.001(4) -0.002(4) -0.021(4)
C3T 0.088(7) 0.088(7) 0.084(7) -0.001(2) -0.015(2) -0.030(3)
O1W 0.074(8) 0.061(8) 0.175(14) 0.008(8) -0.068(9) -0.019(7)

loop_
_atom_type_symbol
_atom_type_description
_atom_type_scat_dispersion_real
_atom_type_scat_dispersion_imag
_atom_type_scat_source
C C 0.0033 0.0016 'International Tables Vol C Tables 4.2.6.8 and 6.1.1.4'
H H 0.0000 0.0000 'International Tables Vol C Tables 4.2.6.8 and 6.1.1.4'
P P 0.1023 0.0942 'International Tables Vol C Tables 4.2.6.8 and 6.1.1.4'
S S 0.1246 0.1234 'International Tables Vol C Tables 4.2.6.8 and 6.1.1.4'
Au Au -2.0133 8.8022 'International Tables Vol C Tables 4.2.6.8 and 6.1.1.4'
O O 0.0106 0.0060 'International Tables Vol C Tables 4.2.6.8 and 6.1.1.4'

loop_
_geom_angle_atom_site_label_1
_geom_angle_atom_site_label_2
_geom_angle_atom_site_label_3
_geom_angle
_geom_angle_site_symmetry_1
_geom_angle_site_symmetry_3
_geom_angle_publ_flag
P1 Au1 S1 171.77(4) . . ?
P2 Au2 S2 174.44(4) . . ?
C15 S1 Au1 106.88(15) . . ?
C33 S2 Au2 106.65(16) . . ?
C27 P1 C21 109.89(19) . . ?
C27 P1 C1 108.47(18) . . ?
C21 P1 C1 104.65(19) . . ?
C27 P1 Au1 108.45(13) . . ?
C21 P1 Au1 109.65(14) . . ?
C1 P1 Au1 115.61(14) . . ?
C39 P2 C45 107.54(19) . . ?
C39 P2 C8 106.27(19) . . ?
C45 P2 C8 108.56(19) . . ?
C39 P2 Au2 114.23(15) . . ?
C45 P2 Au2 104.74(14) . . ?
C8 P2 Au2 115.17(14) . . ?
C14 C1 C2 119.3(4) . . ?
C14 C1 P1 118.5(3) . . ?
C2 C1 P1 122.2(3) . . ?
C1 C2 C3 122.5(4) . . ?
C1 C2 C7 119.5(4) . . ?
C3 C2 C7 117.9(4) . . ?
C4 C3 C2 121.8(4) . . ?
C3 C4 C5 120.2(4) . . ?
C6 C5 C4 120.4(4) . . ?
C5 C6 C7 122.5(4) . . ?
C8 C7 C6 123.1(4) . . ?
C8 C7 C2 119.8(4) . . ?
C6 C7 C2 117.0(4) . . ?
C7 C8 C9 119.5(4) . . ?
C7 C8 P2 123.4(3) . . ?
C9 C8 P2 117.1(3) . . ?
C8 C9 C10 123.4(4) . . ?
C8 C9 C14 119.2(4) . . ?
C10 C9 C14 117.4(4) . . ?
C11 C10 C9 122.7(4) . . ?
C10 C11 C12 120.0(4) . . ?
C13 C12 C11 119.9(4) . . ?
C12 C13 C14 122.8(4) . . ?
C1 C14 C13 122.5(4) . . ?
C1 C14 C9 120.2(4) . . ?
C13 C14 C9 117.1(4) . . ?
C16 C15 C20 118.3(4) . . ?
C16 C15 S1 119.0(3) . . ?
C20 C15 S1 122.6(3) . . ?
C17 C16 C15 120.6(4) . . ?
C16 C17 C18 120.7(4) . . ?
C19 C18 C17 118.8(5) . . ?
C20 C19 C18 121.1(4) . . ?
C19 C20 C15 120.5(4) . . ?
C26 C21 C22 119.4(4) . . ?
C26 C21 P1 121.8(3) . . ?
C22 C21 P1 118.3(3) . . ?
C23 C22 C21 120.2(4) . . ?
C24 C23 C22 119.5(4) . . ?
C23 C24 C25 120.7(4) . . ?
C26 C25 C24 119.9(4) . . ?
C25 C26 C21 120.3(4) . . ?
C28 C27 C32 119.7(4) . . ?
C28 C27 P1 123.1(3) . . ?
C32 C27 P1 117.1(3) . . ?
C29 C28 C27 119.3(4) . . ?
C30 C29 C28 120.7(4) . . ?
C31 C30 C29 120.2(4) . . ?
C30 C31 C32 119.9(4) . . ?
C31 C32 C27 120.2(4) . . ?
C34 C33 C38 118.4(4) . . ?
C34 C33 S2 117.3(4) . . ?
C38 C33 S2 124.4(4) . . ?
C35 C34 C33 120.8(5) . . ?
C36 C35 C34 120.2(5) . . ?
C37 C36 C35 119.0(5) . . ?
C38 C37 C36 121.2(5) . . ?
C37 C38 C33 120.3(5) . . ?
C40 C39 C44 119.8(4) . . ?
C40 C39 P2 120.6(3) . . ?
C44 C39 P2 119.5(3) . . ?
C39 C40 C41 119.9(5) . . ?
C42 C41 C40 120.5(5) . . ?
C43 C42 C41 119.8(5) . . ?
C42 C43 C44 120.2(5) . . ?
C43 C44 C39 119.8(4) . . ?
C46 C45 C50 119.4(4) . . ?
C46 C45 P2 124.2(3) . . ?
C50 C45 P2 116.4(3) . . ?
C47 C46 C45 120.1(4) . . ?
C48 C47 C46 119.9(4) . . ?
C49 C48 C47 120.7(4) . . ?
C48 C49 C50 119.8(4) . . ?
C49 C50 C45 119.9(4) . . ?
C2S O1S C3S 103.6(8) . . ?
O1S C2S C1S 107.3(9) . . ?
O1S C3S C4S 92.4(10) . . ?
C2T O1T C3T 102.7(9) . . ?
O1T C2T C1T 104.7(9) . . ?
O1T C3T C4T 102.2(13) . . ?

loop_
_geom_bond_atom_site_label_1
_geom_bond_atom_site_label_2
_geom_bond_distance
_geom_bond_site_symmetry_2
_geom_bond_publ_flag
Au1 P1 2.2753(11) . ?
Au1 S1 2.3027(11) . ?
Au2 P2 2.2736(11) . ?
Au2 S2 2.2887(12) . ?
S1 C15 1.771(4) . ?
S2 C33 1.776(5) . ?
P1 C27 1.824(4) . ?
P1 C21 1.827(4) . ?
P1 C1 1.848(4) . ?
P2 C39 1.818(4) . ?
P2 C45 1.821(4) . ?
P2 C8 1.855(4) . ?
C1 C14 1.407(6) . ?
C1 C2 1.415(6) . ?
C2 C3 1.439(6) . ?
C2 C7 1.448(6) . ?
C3 C4 1.348(6) . ?
C4 C5 1.405(6) . ?
C5 C6 1.354(6) . ?
C6 C7 1.425(6) . ?
C7 C8 1.412(6) . ?
C8 C9 1.415(6) . ?
C9 C10 1.431(6) . ?
C9 C14 1.447(6) . ?
C10 C11 1.356(6) . ?
C11 C12 1.401(6) . ?
C12 C13 1.357(6) . ?
C13 C14 1.430(6) . ?
C15 C16 1.395(6) . ?
C15 C20 1.400(6) . ?
C16 C17 1.381(6) . ?
C17 C18 1.388(7) . ?
C18 C19 1.382(6) . ?
C19 C20 1.377(6) . ?
C21 C26 1.387(6) . ?
C21 C22 1.403(6) . ?
C22 C23 1.388(6) . ?
C23 C24 1.381(7) . ?
C24 C25 1.386(6) . ?
C25 C26 1.386(6) . ?
C27 C28 1.392(6) . ?
C27 C32 1.401(6) . ?
C28 C29 1.389(6) . ?
C29 C30 1.382(6) . ?
C30 C31 1.382(6) . ?
C31 C32 1.382(6) . ?
C33 C34 1.391(7) . ?
C33 C38 1.394(6) . ?
C34 C35 1.388(7) . ?
C35 C36 1.382(8) . ?
C36 C37 1.380(7) . ?
C37 C38 1.378(6) . ?
C39 C40 1.379(6) . ?
C39 C44 1.387(6) . ?
C40 C41 1.380(7) . ?
C41 C42 1.378(7) . ?
C42 C43 1.373(7) . ?
C43 C44 1.387(6) . ?
C45 C46 1.387(6) . ?
C45 C50 1.395(6) . ?
C46 C47 1.383(6) . ?
C47 C48 1.376(6) . ?
C48 C49 1.375(6) . ?
C49 C50 1.385(6) . ?
O1S C2S 1.438(10) . ?
O1S C3S 1.543(10) . ?
C1S C2S 1.475(11) . ?
C3S C4S 1.65(2) . ?
O1T C2T 1.444(10) . ?
O1T C3T 1.546(11) . ?
C1T C2T 1.476(12) . ?
C4T C3T 1.62(3) . ?
